data_1513375
loop_
_publ_author_name
'Chao, Chih-Hua'
'Cheng, Ju-Chien'
'Shen, De-Yang'
'Wu, Tian-Shung'

_publ_section_title
;
 Anti-Hepatitis C Virus Dinorditerpenes from the Roots of Flueggea virosa.
;
_journal_issue 1
_journal_name_full 'Journal of natural products'
_journal_page_first 22
_journal_page_last 28
_journal_paper_doi 10.1021/np400528h
_journal_volume 77
_journal_year 2014
_chemical_absolute_configuration unk
_chemical_formula_moiety 'C20 H30 O3'
_chemical_formula_sum 'C20 H30 O3'
_chemical_formula_weight 318.44
_space_group_IT_number 4
_symmetry_cell_setting monoclinic
_symmetry_Int_Tables_number 4
_symmetry_space_group_name_Hall 'P 2yb'
_symmetry_space_group_name_H-M 'P 1 21 1'
_atom_sites_solution_hydrogens geom
_atom_sites_solution_primary direct
_atom_sites_solution_secondary difmap
_audit_creation_method SHELXL-97
_cell_angle_alpha 90.00
_cell_angle_beta 92.741(2)
_cell_angle_gamma 90.00
_cell_formula_units_Z 2
_cell_length_a 8.1278(2)
_cell_length_b 6.9825(2)
_cell_length_c 16.1268(4)
_cell_measurement_reflns_used 4139
_cell_measurement_temperature 293(2)
_cell_measurement_theta_max 71.9160
_cell_measurement_theta_min 5.4444
_cell_volume 914.19(4)
_computing_cell_refinement
; 
CrysAlis RED, Oxford Diffraction Ltd., 
Version 1.171.32.29 (release 10-06-2008 CrysAlis171 .NET) 
(compiled Jun 10 2008,16:49:55) 
;
_computing_data_collection
; 
CrysAlis CCD, Oxford Diffraction Ltd., 
Version 1.171.32.29 (release 10-06-2008 CrysAlis171 .NET) 
(compiled Jun 10 2008,16:49:55) 
;
_computing_data_reduction
; 
CrysAlis RED, Oxford Diffraction Ltd., 
Version 1.171.32.29 (release 10-06-2008 CrysAlis171 .NET) 
(compiled Jun 10 2008,16:49:55) 
;
_computing_molecular_graphics 'Bruker SHELXTL'
_computing_publication_material 'Bruker SHELXTL'
_computing_structure_refinement 'SHELXL-97 (Sheldrick, 2008)'
_computing_structure_solution 'SHELXS-97 (Sheldrick, 2008)'
_diffrn_ambient_temperature 293(2)
_diffrn_measured_fraction_theta_full 0.990
_diffrn_measured_fraction_theta_max 0.990
_diffrn_measurement_device_type 'CCD detector'
_diffrn_measurement_method '\w scans'
_diffrn_radiation_monochromator graphite
_diffrn_radiation_probe x-ray
_diffrn_radiation_type CuK\a
_diffrn_radiation_wavelength 1.54178
_diffrn_reflns_av_R_equivalents 0.0160
_diffrn_reflns_av_sigmaI/netI 0.0212
_diffrn_reflns_limit_h_max 9
_diffrn_reflns_limit_h_min -10
_diffrn_reflns_limit_k_max 8
_diffrn_reflns_limit_k_min -8
_diffrn_reflns_limit_l_max 19
_diffrn_reflns_limit_l_min -17
_diffrn_reflns_number 6740
_diffrn_reflns_theta_full 72.06
_diffrn_reflns_theta_max 72.06
_diffrn_reflns_theta_min 5.45
_diffrn_source 'fine-focus sealed tube'
_exptl_absorpt_coefficient_mu 0.597
_exptl_absorpt_correction_T_max 1.00000
_exptl_absorpt_correction_T_min 0.92286
_exptl_absorpt_correction_type multi-scan
_exptl_absorpt_process_details
; 
CrysAlisPro, Agilent Technologies, 
Version 1.171.35.21 (release 20-01-2012 CrysAlis171 .NET) 
(compiled Jan 23 2012,18:06:46) 
Empirical absorption correction using spherical harmonics, 
 implemented in SCALE3 ABSPACK scaling algorithm. 
;
_exptl_crystal_colour colorless
_exptl_crystal_density_diffrn 1.157
_exptl_crystal_density_method 'not measured'
_exptl_crystal_description paralelepiped
_exptl_crystal_F_000 348
_exptl_crystal_size_max 0.54
_exptl_crystal_size_mid 0.52
_exptl_crystal_size_min 0.46
_refine_diff_density_max 0.218
_refine_diff_density_min -0.165
_refine_diff_density_rms 0.038
_refine_ls_abs_structure_details 'Flack H D (1983), Acta Cryst. A39, 876-881'
_refine_ls_abs_structure_Flack -0.02(17)
_refine_ls_extinction_method none
_refine_ls_goodness_of_fit_ref 1.086
_refine_ls_hydrogen_treatment mixed
_refine_ls_matrix_type full
_refine_ls_number_parameters 219
_refine_ls_number_reflns 3391
_refine_ls_number_restraints 1
_refine_ls_restrained_S_all 1.086
_refine_ls_R_factor_all 0.0371
_refine_ls_R_factor_gt 0.0366
_refine_ls_shift/su_max 0.000
_refine_ls_shift/su_mean 0.000
_refine_ls_structure_factor_coef Fsqd
_refine_ls_weighting_details 'calc w=1/[\s^2^(Fo^2^)+(0.0671P)^2^+0.1010P] where P=(Fo^2^+2Fc^2^)/3'
_refine_ls_weighting_scheme calc
_refine_ls_wR_factor_gt 0.1030
_refine_ls_wR_factor_ref 0.1036
_reflns_number_gt 3332
_reflns_number_total 3391
_reflns_threshold_expression >2sigma(I)
_cod_data_source_file np400528h_si_002.cif
_cod_data_source_block fvcl7k4
_cod_original_sg_symbol_H-M 'P 21'
_cod_database_code 1513375

loop_
_symmetry_equiv_pos_as_xyz
'x, y, z'
'-x, y+1/2, -z'

loop_
_atom_site_label
_atom_site_type_symbol
_atom_site_fract_x
_atom_site_fract_y
_atom_site_fract_z
_atom_site_U_iso_or_equiv
_atom_site_adp_type
_atom_site_occupancy
_atom_site_symmetry_multiplicity
_atom_site_calc_flag
_atom_site_refinement_flags
O1 O -0.01729(11) 0.10266(16) -0.08284(5) 0.0216(2) Uani 1 1 d .
O2 O 0.13602(16) 0.45488(18) 0.43777(7) 0.0298(3) Uani 1 1 d .
H2A H 0.080(3) 0.546(4) 0.4373(12) 0.030(5) Uiso 1 1 d .
C1 C 0.02450(17) 0.2105(2) 0.23342(8) 0.0212(3) Uani 1 1 d .
H1A H 0.0128 0.3261 0.2003 0.025 Uiso 1 1 calc R
H1B H -0.0657 0.1256 0.2170 0.025 Uiso 1 1 calc R
C2 C 0.01211(18) 0.2624(2) 0.32522(8) 0.0246(3) Uani 1 1 d .
H2B H -0.0918 0.3266 0.3332 0.030 Uiso 1 1 calc R
H2C H 0.0150 0.1465 0.3584 0.030 Uiso 1 1 calc R
C3 C 0.15368(19) 0.3926(2) 0.35360(9) 0.0234(3) Uani 1 1 d .
H3B H 0.1493 0.5065 0.3181 0.028 Uiso 1 1 calc R
C4 C 0.32308(18) 0.2988(2) 0.34556(9) 0.0248(3) Uani 1 1 d .
C5 C 0.33208(17) 0.2369(2) 0.25312(8) 0.0210(3) Uani 1 1 d .
H5A H 0.3241 0.3575 0.2221 0.025 Uiso 1 1 calc R
C6 C 0.49529(18) 0.1538(2) 0.23056(10) 0.0272(3) Uani 1 1 d .
H6A H 0.5822 0.1467 0.2701 0.033 Uiso 1 1 calc R
C7 C 0.51413(17) 0.0908(3) 0.15363(9) 0.0273(3) Uani 1 1 d .
H7A H 0.6158 0.0449 0.1385 0.033 Uiso 1 1 calc R
C8 C 0.37365(16) 0.0941(2) 0.09266(9) 0.0212(3) Uani 1 1 d .
C9 C 0.21312(16) 0.1068(2) 0.12080(8) 0.0179(3) Uani 1 1 d .
C10 C 0.18785(15) 0.1129(2) 0.21486(8) 0.0185(3) Uani 1 1 d .
C11 C 0.08046(15) 0.1064(2) 0.06242(8) 0.0180(3) Uani 1 1 d .
H11A H -0.0266 0.1105 0.0803 0.022 Uiso 1 1 calc R
C12 C 0.10660(15) 0.0998(2) -0.02228(8) 0.0173(3) Uani 1 1 d .
C13 C 0.26666(16) 0.0923(2) -0.05151(8) 0.0209(3) Uani 1 1 d .
C14 C 0.39586(16) 0.0867(2) 0.00748(9) 0.0231(3) Uani 1 1 d .
H14A H 0.5026 0.0775 -0.0105 0.028 Uiso 1 1 calc R
C15 C 0.29450(18) 0.0921(3) -0.14307(9) 0.0292(3) Uani 1 1 d .
H15A H 0.4105 0.0865 -0.1515 0.044 Uiso 1 1 calc R
H15B H 0.2495 0.2071 -0.1677 0.044 Uiso 1 1 calc R
H15C H 0.2412 -0.0172 -0.1685 0.044 Uiso 1 1 calc R
C18 C 0.4561(2) 0.4521(3) 0.36339(11) 0.0357(4) Uani 1 1 d .
H18A H 0.4530 0.4927 0.4202 0.054 Uiso 1 1 calc R
H18B H 0.4358 0.5600 0.3274 0.054 Uiso 1 1 calc R
H18C H 0.5626 0.3994 0.3537 0.054 Uiso 1 1 calc R
C19 C 0.3515(2) 0.1358(3) 0.40867(9) 0.0325(4) Uani 1 1 d .
H19A H 0.3440 0.1853 0.4639 0.049 Uiso 1 1 calc R
H19B H 0.4588 0.0817 0.4027 0.049 Uiso 1 1 calc R
H19C H 0.2693 0.0386 0.3989 0.049 Uiso 1 1 calc R
C20 C 0.18787(19) -0.0962(2) 0.24561(9) 0.0248(3) Uani 1 1 d .
H20A H 0.0962 -0.1633 0.2196 0.037 Uiso 1 1 calc R
H20B H 0.1788 -0.0981 0.3047 0.037 Uiso 1 1 calc R
H20C H 0.2886 -0.1575 0.2317 0.037 Uiso 1 1 calc R
C21 C -0.18251(15) 0.1032(2) -0.05674(8) 0.0208(3) Uani 1 1 d .
H21A H -0.2575 0.1052 -0.1046 0.031 Uiso 1 1 calc R
H21B H -0.1999 0.2145 -0.0234 0.031 Uiso 1 1 calc R
H21C H -0.2014 -0.0099 -0.0247 0.031 Uiso 1 1 calc R
O3 O 0.04322(16) 0.28001(19) 0.57495(7) 0.0362(3) Uani 1 1 d .
H3A H 0.072(3) 0.324(4) 0.5313(15) 0.042(6) Uiso 1 1 d .
C22 C 0.1851(2) 0.2840(3) 0.62959(11) 0.0430(5) Uani 1 1 d .
H22A H 0.1522 0.2855 0.6860 0.102(11) Uiso 1 1 calc R
H22B H 0.2484 0.3968 0.6191 0.133(15) Uiso 1 1 calc R
H22C H 0.2509 0.1723 0.6207 0.107(13) Uiso 1 1 calc R

loop_
_atom_site_aniso_label
_atom_site_aniso_U_11
_atom_site_aniso_U_22
_atom_site_aniso_U_33
_atom_site_aniso_U_23
_atom_site_aniso_U_13
_atom_site_aniso_U_12
O1 0.0200(5) 0.0264(6) 0.0187(4) 0.0003(4) 0.0016(3) 0.0002(4)
O2 0.0464(7) 0.0236(6) 0.0195(5) -0.0022(4) 0.0025(4) 0.0042(5)
C1 0.0201(6) 0.0250(8) 0.0186(6) -0.0006(5) 0.0024(5) 0.0005(5)
C2 0.0276(7) 0.0263(8) 0.0203(7) 0.0002(6) 0.0059(5) 0.0019(6)
C3 0.0338(8) 0.0197(7) 0.0167(6) 0.0018(5) 0.0022(5) 0.0006(6)
C4 0.0301(7) 0.0234(8) 0.0205(7) 0.0003(6) -0.0023(5) -0.0021(6)
C5 0.0218(7) 0.0212(8) 0.0197(6) 0.0028(5) 0.0002(5) -0.0014(5)
C6 0.0195(7) 0.0337(9) 0.0280(7) 0.0029(6) -0.0043(5) -0.0005(6)
C7 0.0163(6) 0.0329(8) 0.0327(7) -0.0001(7) 0.0023(5) 0.0034(6)
C8 0.0189(6) 0.0189(7) 0.0259(6) -0.0007(6) 0.0028(5) -0.0004(6)
C9 0.0200(6) 0.0131(6) 0.0208(6) 0.0022(6) 0.0039(5) 0.0000(5)
C10 0.0195(6) 0.0172(7) 0.0190(6) 0.0011(5) 0.0019(4) -0.0003(5)
C11 0.0172(6) 0.0149(7) 0.0223(6) 0.0000(5) 0.0050(5) -0.0010(5)
C12 0.0187(6) 0.0119(7) 0.0213(6) 0.0011(5) 0.0012(5) -0.0001(5)
C13 0.0223(6) 0.0180(7) 0.0230(6) -0.0008(6) 0.0075(5) -0.0027(6)
C14 0.0171(6) 0.0238(8) 0.0289(7) -0.0003(6) 0.0080(5) -0.0005(6)
C15 0.0285(7) 0.0360(9) 0.0237(7) -0.0035(7) 0.0087(5) -0.0066(7)
C18 0.0375(9) 0.0402(11) 0.0292(8) -0.0064(7) -0.0022(6) -0.0102(8)
C19 0.0393(8) 0.0345(10) 0.0231(7) 0.0049(6) -0.0038(6) 0.0072(7)
C20 0.0337(8) 0.0183(8) 0.0226(7) 0.0026(5) 0.0042(6) -0.0017(6)
C21 0.0176(6) 0.0217(7) 0.0228(6) -0.0018(6) -0.0002(5) 0.0009(5)
O3 0.0508(7) 0.0343(7) 0.0239(6) 0.0041(5) 0.0050(5) -0.0074(6)
C22 0.0465(10) 0.0481(12) 0.0345(9) 0.0036(8) 0.0031(7) 0.0151(9)

loop_
_atom_type_symbol
_atom_type_description
_atom_type_scat_dispersion_real
_atom_type_scat_dispersion_imag
_atom_type_scat_source
C C 0.0181 0.0091 'International Tables Vol C Tables 4.2.6.8 and 6.1.1.4'
H H 0.0000 0.0000 'International Tables Vol C Tables 4.2.6.8 and 6.1.1.4'
O O 0.0492 0.0322 'International Tables Vol C Tables 4.2.6.8 and 6.1.1.4'

loop_
_geom_angle_atom_site_label_1
_geom_angle_atom_site_label_2
_geom_angle_atom_site_label_3
_geom_angle
C12 O1 C21 117.41(10)
C3 O2 H2A 108.7(14)
C2 C1 C10 113.02(11)
C2 C1 H1A 109.0
C10 C1 H1A 109.0
C2 C1 H1B 109.0
C10 C1 H1B 109.0
H1A C1 H1B 107.8
C3 C2 C1 110.41(11)
C3 C2 H2B 109.6
C1 C2 H2B 109.6
C3 C2 H2C 109.6
C1 C2 H2C 109.6
H2B C2 H2C 108.1
O2 C3 C2 110.89(12)
O2 C3 C4 109.80(12)
C2 C3 C4 112.85(13)
O2 C3 H3B 107.7
C2 C3 H3B 107.7
C4 C3 H3B 107.7
C3 C4 C19 111.51(13)
C3 C4 C18 108.21(14)
C19 C4 C18 108.03(13)
C3 C4 C5 106.42(10)
C19 C4 C5 114.56(13)
C18 C4 C5 107.90(12)
C6 C5 C4 114.82(11)
C6 C5 C10 110.14(12)
C4 C5 C10 117.63(11)
C6 C5 H5A 104.2
C4 C5 H5A 104.2
C10 C5 H5A 104.2
C7 C6 C5 119.56(13)
C7 C6 H6A 120.2
C5 C6 H6A 120.2
C6 C7 C8 119.82(13)
C6 C7 H7A 120.1
C8 C7 H7A 120.1
C14 C8 C9 119.11(12)
C14 C8 C7 121.65(12)
C9 C8 C7 119.23(12)
C11 C9 C8 118.75(12)
C11 C9 C10 121.90(11)
C8 C9 C10 119.31(11)
C1 C10 C9 111.20(10)
C1 C10 C20 110.15(12)
C9 C10 C20 107.00(12)
C1 C10 C5 108.49(12)
C9 C10 C5 105.75(10)
C20 C10 C5 114.18(11)
C12 C11 C9 120.79(11)
C12 C11 H11A 119.6
C9 C11 H11A 119.6
O1 C12 C11 123.89(11)
O1 C12 C13 114.97(11)
C11 C12 C13 121.13(12)
C14 C13 C12 117.04(12)
C14 C13 C15 122.01(12)
C12 C13 C15 120.95(12)
C13 C14 C8 123.12(12)
C13 C14 H14A 118.4
C8 C14 H14A 118.4
C13 C15 H15A 109.5
C13 C15 H15B 109.5
H15A C15 H15B 109.5
C13 C15 H15C 109.5
H15A C15 H15C 109.5
H15B C15 H15C 109.5
C4 C18 H18A 109.5
C4 C18 H18B 109.5
H18A C18 H18B 109.5
C4 C18 H18C 109.5
H18A C18 H18C 109.5
H18B C18 H18C 109.5
C4 C19 H19A 109.5
C4 C19 H19B 109.5
H19A C19 H19B 109.5
C4 C19 H19C 109.5
H19A C19 H19C 109.5
H19B C19 H19C 109.5
C10 C20 H20A 109.5
C10 C20 H20B 109.5
H20A C20 H20B 109.5
C10 C20 H20C 109.5
H20A C20 H20C 109.5
H20B C20 H20C 109.5
O1 C21 H21A 109.5
O1 C21 H21B 109.5
H21A C21 H21B 109.5
O1 C21 H21C 109.5
H21A C21 H21C 109.5
H21B C21 H21C 109.5
C22 O3 H3A 106.0(15)
O3 C22 H22A 109.5
O3 C22 H22B 109.5
H22A C22 H22B 109.5
O3 C22 H22C 109.5
H22A C22 H22C 109.5
H22B C22 H22C 109.5

loop_
_geom_bond_atom_site_label_1
_geom_bond_atom_site_label_2
_geom_bond_distance
O1 C12 1.3690(15)
O1 C21 1.4264(15)
O2 C3 1.4390(17)
O2 H2A 0.79(2)
C1 C2 1.5321(18)
C1 C10 1.5345(18)
C1 H1A 0.9700
C1 H1B 0.9700
C2 C3 1.520(2)
C2 H2B 0.9700
C2 H2C 0.9700
C3 C4 1.536(2)
C3 H3B 0.9800
C4 C19 1.537(2)
C4 C18 1.539(2)
C4 C5 1.5574(18)
C5 C6 1.508(2)
C5 C10 1.5604(19)
C5 H5A 0.9800
C6 C7 1.332(2)
C6 H6A 0.9300
C7 C8 1.4710(19)
C7 H7A 0.9300
C8 C14 1.3950(19)
C8 C9 1.4046(18)
C9 C11 1.3971(17)
C9 C10 1.5409(17)
C10 C20 1.542(2)
C11 C12 1.3931(18)
C11 H11A 0.9300
C12 C13 1.4058(18)
C13 C14 1.3834(19)
C13 C15 1.5044(18)
C14 H14A 0.9300
C15 H15A 0.9600
C15 H15B 0.9600
C15 H15C 0.9600
C18 H18A 0.9600
C18 H18B 0.9600
C18 H18C 0.9600
C19 H19A 0.9600
C19 H19B 0.9600
C19 H19C 0.9600
C20 H20A 0.9600
C20 H20B 0.9600
C20 H20C 0.9600
C21 H21A 0.9600
C21 H21B 0.9600
C21 H21C 0.9600
O3 C22 1.418(2)
O3 H3A 0.81(3)
C22 H22A 0.9600
C22 H22B 0.9600
C22 H22C 0.9600
